data_7111077
loop_
_publ_author_name
'C\^ot\'e, Adrien P.'
'Shimizu, George K. H.'

_publ_section_title
;
 The first example of a functional pillared metal sulfonate network
;
_journal_issue 3
_journal_name_full 'Chemical Communications'
_journal_page_first 251
_journal_paper_doi 10.1039/b005923o
_journal_year 2001
_chemical_formula_sum 'C6 H8 Ba O10 S2'
_chemical_formula_weight 441.58
_chemical_name_systematic
; 
 ? 
;
_space_group_IT_number 2
_symmetry_space_group_name_Hall '-P 1'
_symmetry_space_group_name_H-M 'P -1'
_atom_sites_solution_hydrogens geom
_atom_sites_solution_primary direct
_atom_sites_solution_secondary difmap
_audit_creation_method SHELXL-97
_cell_angle_alpha 81.9232(15)
_cell_angle_beta 89.3677(19)
_cell_angle_gamma 84.3131(15)
_cell_formula_units_Z 2
_cell_length_a 7.3374(6)
_cell_length_b 8.6976(7)
_cell_length_c 9.2006(8)
_cell_measurement_temperature 193(2)
_cell_volume 578.47(8)
_computing_structure_refinement 'SHELXL-97 (Sheldrick, 1997)'
_computing_structure_solution 'SHELXS-97 (Sheldrick, 1990)'
_diffrn_ambient_temperature 193(2)
_diffrn_measured_fraction_theta_full 0.987
_diffrn_measured_fraction_theta_max 0.987
_diffrn_radiation_monochromator graphite
_diffrn_radiation_source 'fine-focus sealed tube'
_diffrn_radiation_type MoK\a
_diffrn_radiation_wavelength 0.71073
_diffrn_reflns_av_R_equivalents 0.0151
_diffrn_reflns_av_sigmaI/netI 0.0403
_diffrn_reflns_limit_h_max 5
_diffrn_reflns_limit_h_min -9
_diffrn_reflns_limit_k_max 10
_diffrn_reflns_limit_k_min -10
_diffrn_reflns_limit_l_max 8
_diffrn_reflns_limit_l_min -11
_diffrn_reflns_number 2883
_diffrn_reflns_theta_full 26.38
_diffrn_reflns_theta_max 26.38
_diffrn_reflns_theta_min 2.24
_exptl_absorpt_coefficient_mu 3.842
_exptl_absorpt_correction_T_max 0.8934
_exptl_absorpt_correction_T_min 0.4468
_exptl_crystal_density_diffrn 2.535
_exptl_crystal_density_method 'not measured'
_exptl_crystal_F_000 424
_exptl_crystal_size_max 0.25
_exptl_crystal_size_mid 0.08
_exptl_crystal_size_min 0.03
_refine_diff_density_max 0.759
_refine_diff_density_min -0.878
_refine_diff_density_rms 0.146
_refine_ls_extinction_method none
_refine_ls_goodness_of_fit_ref 1.007
_refine_ls_hydrogen_treatment mixed
_refine_ls_matrix_type full
_refine_ls_number_parameters 184
_refine_ls_number_reflns 2336
_refine_ls_number_restraints 6
_refine_ls_restrained_S_all 1.005
_refine_ls_R_factor_all 0.0312
_refine_ls_R_factor_gt 0.0275
_refine_ls_shift/su_max 0.030
_refine_ls_shift/su_mean 0.002
_refine_ls_structure_factor_coef Fsqd
_refine_ls_weighting_details 'calc w=1/[\s^2^(Fo^2^)+(0.0408P)^2^+0.0000P] where P=(Fo^2^+2Fc^2^)/3'
_refine_ls_weighting_scheme calc
_refine_ls_wR_factor_gt 0.0665
_refine_ls_wR_factor_ref 0.0678
_reflns_number_gt 2131
_reflns_number_total 2336
_reflns_threshold_expression >2sigma(I)
_cod_data_source_file b005923osup1.cif
_cod_data_source_block cal0032
_cod_database_code 7111077

loop_
_symmetry_equiv_pos_as_xyz
'x, y, z'
'-x, -y, -z'

loop_
_atom_site_label
_atom_site_type_symbol
_atom_site_fract_x
_atom_site_fract_y
_atom_site_fract_z
_atom_site_U_iso_or_equiv
_atom_site_adp_type
_atom_site_occupancy
_atom_site_symmetry_multiplicity
_atom_site_calc_flag
_atom_site_refinement_flags
Ba Ba 0.22680(3) 0.28553(3) 0.08429(2) 0.01299(9) Uani 1 1 d .
S1 S -0.23258(13) 0.33113(12) 0.19748(11) 0.0135(2) Uani 1 1 d .
S2 S -0.44551(13) 0.12706(12) 0.75459(11) 0.0142(2) Uani 1 1 d .
O9 O 0.0555(5) 0.1414(5) -0.1161(4) 0.0398(9) Uani 1 1 d D
H5 H -0.0601(10) 0.141(6) -0.120(7) 0.060 Uiso 1 1 d D
H6 H 0.107(6) 0.055(4) -0.138(7) 0.060 Uiso 1 1 d D
O1 O -0.1381(4) 0.4628(3) 0.1252(3) 0.0192(6) Uani 1 1 d .
O2 O -0.1126(4) 0.1865(3) 0.2048(3) 0.0201(6) Uani 1 1 d .
O3 O -0.4095(4) 0.3226(4) 0.1310(3) 0.0258(7) Uani 1 1 d .
O4 O -0.5615(5) 0.0442(4) 0.6750(4) 0.0366(9) Uani 1 1 d .
O5 O -0.5431(4) 0.2131(4) 0.8606(3) 0.0274(7) Uani 1 1 d .
O6 O -0.2881(4) 0.0293(4) 0.8203(4) 0.0350(9) Uani 1 1 d .
O7 O -0.2998(4) 0.4314(3) 0.8166(3) 0.0213(7) Uani 1 1 d .
H3 H -0.3232 0.3565 0.8817 0.032 Uiso 1 1 calc R
O8 O -0.1938(4) 0.6528(3) 0.6265(3) 0.0191(6) Uani 1 1 d .
H4 H -0.1528 0.7232 0.5648 0.029 Uiso 1 1 calc R
C1 C -0.2694(5) 0.3657(5) 0.3807(4) 0.0131(8) Uani 1 1 d .
C2 C -0.3441(5) 0.2529(5) 0.4793(4) 0.0139(8) Uani 1 1 d .
H1 H -0.3857 0.1636 0.4466 0.017 Uiso 1 1 calc R
C3 C -0.3570(5) 0.2725(5) 0.6264(4) 0.0127(8) Uani 1 1 d .
C4 C -0.3006(5) 0.4052(5) 0.6749(4) 0.0146(8) Uani 1 1 d .
C5 C -0.2365(5) 0.5214(5) 0.5729(4) 0.0149(8) Uani 1 1 d .
C6 C -0.2175(5) 0.5024(5) 0.4257(5) 0.0155(8) Uani 1 1 d .
H2 H -0.1703 0.5805 0.3570 0.019 Uiso 1 1 calc R
O10 O -0.0900(5) 0.8811(4) 0.4376(5) 0.0435(10) Uani 1 1 d D
H7 H -0.193(5) 0.919(7) 0.400(7) 0.080 Uiso 1 1 d D
H8 H -0.058(8) 0.937(7) 0.500(6) 0.080 Uiso 1 1 d D

loop_
_atom_site_aniso_label
_atom_site_aniso_U_11
_atom_site_aniso_U_22
_atom_site_aniso_U_33
_atom_site_aniso_U_23
_atom_site_aniso_U_13
_atom_site_aniso_U_12
Ba 0.01408(13) 0.01181(14) 0.01314(14) -0.00188(9) 0.00101(9) -0.00144(9)
S1 0.0138(5) 0.0160(5) 0.0108(5) -0.0029(4) 0.0003(4) -0.0005(4)
S2 0.0166(5) 0.0109(5) 0.0153(5) -0.0019(4) 0.0021(4) -0.0028(4)
O9 0.040(2) 0.049(3) 0.036(2) -0.0146(19) -0.0046(18) -0.0169(19)
O1 0.0238(15) 0.0170(16) 0.0159(15) 0.0010(12) 0.0025(12) -0.0025(12)
O2 0.0225(15) 0.0166(16) 0.0216(16) -0.0046(13) 0.0057(12) -0.0007(12)
O3 0.0161(15) 0.041(2) 0.0217(17) -0.0079(15) -0.0045(12) -0.0038(14)
O4 0.056(2) 0.039(2) 0.0227(18) -0.0084(16) 0.0041(16) -0.0364(19)
O5 0.0391(18) 0.0226(17) 0.0227(17) -0.0082(14) 0.0153(14) -0.0086(14)
O6 0.0246(17) 0.0213(18) 0.052(2) 0.0166(16) 0.0031(15) 0.0007(14)
O7 0.0303(16) 0.0202(16) 0.0144(15) -0.0027(12) 0.0020(12) -0.0073(13)
O8 0.0275(16) 0.0141(15) 0.0176(15) -0.0045(12) 0.0021(12) -0.0084(12)
C1 0.0118(18) 0.017(2) 0.0104(19) -0.0019(16) -0.0003(14) 0.0002(15)
C2 0.0126(18) 0.014(2) 0.016(2) -0.0037(16) -0.0001(15) -0.0004(15)
C3 0.0094(17) 0.013(2) 0.015(2) -0.0009(16) 0.0028(14) 0.0000(15)
C4 0.0134(18) 0.017(2) 0.013(2) -0.0055(16) -0.0011(15) 0.0018(16)
C5 0.0138(19) 0.012(2) 0.019(2) -0.0058(16) 0.0001(16) 0.0008(16)
C6 0.0125(18) 0.017(2) 0.017(2) -0.0029(17) -0.0004(15) 0.0009(16)
O10 0.042(2) 0.029(2) 0.055(3) 0.0083(19) 0.0113(18) -0.0023(17)

loop_
_atom_type_symbol
_atom_type_description
_atom_type_scat_dispersion_real
_atom_type_scat_dispersion_imag
_atom_type_scat_source
C C 0.0033 0.0016 'International Tables Vol C Tables 4.2.6.8 and 6.1.1.4'
H H 0.0000 0.0000 'International Tables Vol C Tables 4.2.6.8 and 6.1.1.4'
O O 0.0106 0.0060 'International Tables Vol C Tables 4.2.6.8 and 6.1.1.4'
S S 0.1246 0.1234 'International Tables Vol C Tables 4.2.6.8 and 6.1.1.4'
Ba Ba -0.3244 2.2819 'International Tables Vol C Tables 4.2.6.8 and 6.1.1.4'

loop_
_geom_angle_atom_site_label_1
_geom_angle_atom_site_label_2
_geom_angle_atom_site_label_3
_geom_angle
_geom_angle_site_symmetry_1
_geom_angle_site_symmetry_3
O1 Ba O6 153.05(11) 2_565 2_556
O1 Ba O5 79.18(9) 2_565 1_654
O6 Ba O5 83.06(10) 2_556 1_654
O1 Ba O9 80.45(11) 2_565 .
O6 Ba O9 74.12(12) 2_556 .
O5 Ba O9 67.83(11) 1_654 .
O1 Ba O3 100.02(9) 2_565 1_655
O6 Ba O3 90.85(10) 2_556 1_655
O5 Ba O3 65.77(9) 1_654 1_655
O9 Ba O3 132.54(11) . 1_655
O1 Ba O8 114.98(9) 2_565 2_566
O6 Ba O8 90.75(10) 2_556 2_566
O5 Ba O8 147.26(9) 1_654 2_566
O9 Ba O8 140.84(10) . 2_566
O3 Ba O8 82.29(9) 1_655 2_566
O1 Ba O7 68.62(8) 2_565 2_566
O6 Ba O7 137.62(10) 2_556 2_566
O5 Ba O7 112.05(9) 1_654 2_566
O9 Ba O7 148.07(11) . 2_566
O3 Ba O7 63.54(9) 1_655 2_566
O8 Ba O7 54.66(8) 2_566 2_566
O1 Ba O2 106.74(9) 2_565 .
O6 Ba O2 73.12(9) 2_556 .
O5 Ba O2 136.17(9) 1_654 .
O9 Ba O2 70.47(10) . .
O3 Ba O2 147.90(9) 1_655 .
O8 Ba O2 70.60(8) 2_566 .
O7 Ba O2 110.33(8) 2_566 .
O1 Ba O1 65.06(10) 2_565 .
O6 Ba O1 121.23(9) 2_556 .
O5 Ba O1 139.25(9) 1_654 .
O9 Ba O1 86.80(11) . .
O3 Ba O1 136.85(9) 1_655 .
O8 Ba O1 70.31(8) 2_566 .
O7 Ba O1 73.40(8) 2_566 .
O2 Ba O1 48.16(8) . .
O1 Ba S1 86.58(6) 2_565 .
O6 Ba S1 96.74(7) 2_556 .
O5 Ba S1 144.93(7) 1_654 .
O9 Ba S1 78.34(9) . .
O3 Ba S1 148.99(7) 1_655 .
O8 Ba S1 67.64(6) 2_566 .
O7 Ba S1 91.70(6) 2_566 .
O2 Ba S1 23.70(6) . .
O1 Ba S1 24.49(6) . .
O3 S1 O2 113.23(19) . .
O3 S1 O1 112.44(18) . .
O2 S1 O1 110.17(18) . .
O3 S1 C1 108.26(18) . .
O2 S1 C1 106.28(18) . .
O1 S1 C1 105.98(18) . .
O3 S1 Ba 135.45(14) . .
O2 S1 Ba 52.55(12) . .
O1 S1 Ba 57.71(12) . .
C1 S1 Ba 116.23(12) . .
O4 S2 O6 113.0(2) . .
O4 S2 O5 113.6(2) . .
O6 S2 O5 111.6(2) . .
O4 S2 C3 107.34(19) . .
O6 S2 C3 106.09(19) . .
O5 S2 C3 104.54(19) . .
S1 O1 Ba 135.81(16) . 2_565
S1 O1 Ba 97.79(14) . .
Ba O1 Ba 114.94(10) 2_565 .
S1 O2 Ba 103.75(15) . .
S1 O3 Ba 164.2(2) . 1_455
S2 O5 Ba 161.56(19) . 1_456
S2 O6 Ba 132.75(19) . 2_556
C4 O7 Ba 125.8(2) . 2_566
C5 O8 Ba 127.1(2) . 2_566
C2 C1 C6 121.1(4) . .
C2 C1 S1 118.9(3) . .
C6 C1 S1 120.0(3) . .
C3 C2 C1 119.1(4) . .
C2 C3 C4 120.9(4) . .
C2 C3 S2 119.7(3) . .
C4 C3 S2 119.4(3) . .
O7 C4 C5 115.7(4) . .
O7 C4 C3 125.2(4) . .
C5 C4 C3 119.1(4) . .
O8 C5 C6 122.9(4) . .
O8 C5 C4 116.2(4) . .
C6 C5 C4 120.9(4) . .
C5 C6 C1 118.7(4) . .

loop_
_geom_bond_atom_site_label_1
_geom_bond_atom_site_label_2
_geom_bond_distance
_geom_bond_site_symmetry_2
Ba O1 2.737(3) 2_565
Ba O6 2.749(3) 2_556
Ba O5 2.750(3) 1_654
Ba O9 2.751(3) .
Ba O3 2.765(3) 1_655
Ba O8 2.791(3) 2_566
Ba O7 2.843(3) 2_566
Ba O2 2.875(3) .
Ba O1 3.002(3) .
Ba S1 3.5181(10) .
S1 O3 1.454(3) .
S1 O2 1.456(3) .
S1 O1 1.472(3) .
S1 C1 1.767(4) .
S2 O4 1.436(3) .
S2 O6 1.449(3) .
S2 O5 1.452(3) .
S2 C3 1.772(4) .
O1 Ba 2.737(3) 2_565
O3 Ba 2.765(3) 1_455
O5 Ba 2.750(3) 1_456
O6 Ba 2.749(3) 2_556
O7 C4 1.355(5) .
O7 Ba 2.843(3) 2_566
O8 C5 1.371(5) .
O8 Ba 2.791(3) 2_566
C1 C2 1.389(6) .
C1 C6 1.400(5) .
C2 C3 1.388(5) .
C3 C4 1.395(5) .
C4 C5 1.394(6) .
C5 C6 1.391(6) .

loop_
_geom_torsion_atom_site_label_1
_geom_torsion_atom_site_label_2
_geom_torsion_atom_site_label_3
_geom_torsion_atom_site_label_4
_geom_torsion
_geom_torsion_site_symmetry_1
_geom_torsion_site_symmetry_4
O1 Ba S1 O3 62.7(2) 2_565 .
O6 Ba S1 O3 -90.5(2) 2_556 .
O5 Ba S1 O3 -3.0(3) 1_654 .
O9 Ba S1 O3 -18.3(2) . .
O3 Ba S1 O3 166.5(3) 1_655 .
O8 Ba S1 O3 -178.5(2) 2_566 .
O7 Ba S1 O3 131.1(2) 2_566 .
O2 Ba S1 O3 -86.0(3) . .
O1 Ba S1 O3 90.1(2) . .
O1 Ba S1 O2 148.66(16) 2_565 .
O6 Ba S1 O2 -4.48(17) 2_556 .
O5 Ba S1 O2 83.03(19) 1_654 .
O9 Ba S1 O2 67.72(17) . .
O3 Ba S1 O2 -107.5(2) 1_655 .
O8 Ba S1 O2 -92.51(16) 2_566 .
O7 Ba S1 O2 -142.87(16) 2_566 .
O1 Ba S1 O2 176.1(2) . .
O1 Ba S1 O1 -27.44(19) 2_565 .
O6 Ba S1 O1 179.41(15) 2_556 .
O5 Ba S1 O1 -93.07(18) 1_654 .
O9 Ba S1 O1 -108.38(16) . .
O3 Ba S1 O1 76.4(2) 1_655 .
O8 Ba S1 O1 91.39(15) 2_566 .
O7 Ba S1 O1 41.03(14) 2_566 .
O2 Ba S1 O1 -176.1(2) . .
O1 Ba S1 C1 -120.40(17) 2_565 .
O6 Ba S1 C1 86.45(18) 2_556 .
O5 Ba S1 C1 173.97(19) 1_654 .
O9 Ba S1 C1 158.66(18) . .
O3 Ba S1 C1 -16.6(2) 1_655 .
O8 Ba S1 C1 -1.57(17) 2_566 .
O7 Ba S1 C1 -51.93(16) 2_566 .
O2 Ba S1 C1 90.9(2) . .
O1 Ba S1 C1 -93.0(2) . .
O3 S1 O1 Ba 8.1(3) . 2_565
O2 S1 O1 Ba 135.4(2) . 2_565
C1 S1 O1 Ba -110.0(2) . 2_565
Ba S1 O1 Ba 138.7(3) . 2_565
O3 S1 O1 Ba -130.63(16) . .
O2 S1 O1 Ba -3.30(17) . .
C1 S1 O1 Ba 111.28(15) . .
O1 Ba O1 S1 149.5(2) 2_565 .
O6 Ba O1 S1 -0.68(17) 2_556 .
O5 Ba O1 S1 118.49(15) 1_654 .
O9 Ba O1 S1 68.57(15) . .
O3 Ba O1 S1 -132.93(14) 1_655 .
O8 Ba O1 S1 -79.09(13) 2_566 .
O7 Ba O1 S1 -136.79(15) 2_566 .
O2 Ba O1 S1 2.10(11) . .
O1 Ba O1 Ba 0.0 2_565 2_565
O6 Ba O1 Ba -150.20(12) 2_556 2_565
O5 Ba O1 Ba -31.03(18) 1_654 2_565
O9 Ba O1 Ba -80.95(13) . 2_565
O3 Ba O1 Ba 77.55(15) 1_655 2_565
O8 Ba O1 Ba 131.39(12) 2_566 2_565
O7 Ba O1 Ba 73.69(11) 2_566 2_565
O2 Ba O1 Ba -147.42(15) . 2_565
S1 Ba O1 Ba -149.5(2) . 2_565
O3 S1 O2 Ba 130.40(17) . .
O1 S1 O2 Ba 3.51(18) . .
C1 S1 O2 Ba -110.87(16) . .
O1 Ba O2 S1 -32.83(16) 2_565 .
O6 Ba O2 S1 175.35(17) 2_556 .
O5 Ba O2 S1 -124.56(15) 1_654 .
O9 Ba O2 S1 -105.94(17) . .
O3 Ba O2 S1 112.39(19) 1_655 .
O8 Ba O2 S1 78.38(15) 2_566 .
O7 Ba O2 S1 40.05(16) 2_566 .
O1 Ba O2 S1 -2.17(11) . .
O2 S1 O3 Ba 94.2(8) . 1_455
O1 S1 O3 Ba -140.1(7) . 1_455
C1 S1 O3 Ba -23.4(8) . 1_455
Ba S1 O3 Ba 153.7(6) . 1_455
O4 S2 O5 Ba 48.2(7) . 1_456
O6 S2 O5 Ba -80.9(7) . 1_456
C3 S2 O5 Ba 164.9(6) . 1_456
O4 S2 O6 Ba -27.2(4) . 2_556
O5 S2 O6 Ba 102.2(3) . 2_556
C3 S2 O6 Ba -144.5(3) . 2_556
O3 S1 C1 C2 64.2(4) . .
O2 S1 C1 C2 -57.7(3) . .
O1 S1 C1 C2 -174.9(3) . .
Ba S1 C1 C2 -113.5(3) . .
O3 S1 C1 C6 -118.0(3) . .
O2 S1 C1 C6 120.0(3) . .
O1 S1 C1 C6 2.8(4) . .
Ba S1 C1 C6 64.2(3) . .
C6 C1 C2 C3 -3.8(6) . .
S1 C1 C2 C3 173.8(3) . .
C1 C2 C3 C4 1.7(6) . .
C1 C2 C3 S2 -178.1(3) . .
O4 S2 C3 C2 -24.7(4) . .
O6 S2 C3 C2 96.3(3) . .
O5 S2 C3 C2 -145.7(3) . .
O4 S2 C3 C4 155.5(3) . .
O6 S2 C3 C4 -83.5(3) . .
O5 S2 C3 C4 34.5(4) . .
Ba O7 C4 C5 8.8(5) 2_566 .
Ba O7 C4 C3 -172.2(3) 2_566 .
C2 C3 C4 O7 -176.7(3) . .
S2 C3 C4 O7 3.1(5) . .
C2 C3 C4 C5 2.2(6) . .
S2 C3 C4 C5 -178.0(3) . .
Ba O8 C5 C6 179.1(3) 2_566 .
Ba O8 C5 C4 -1.1(5) 2_566 .
O7 C4 C5 O8 -4.8(5) . .
C3 C4 C5 O8 176.2(3) . .
O7 C4 C5 C6 175.0(3) . .
C3 C4 C5 C6 -4.0(6) . .
O8 C5 C6 C1 -178.3(3) . .
C4 C5 C6 C1 1.9(6) . .
C2 C1 C6 C5 2.1(6) . .
S1 C1 C6 C5 -175.6(3) . .
